data_2005452
loop_
_publ_author_name
'Linden, A.'
'K\"onig, G. M.'
'Wright, A. D.'

_publ_section_title
;
 Four Diterpene Isonitriles from the Sponge <i>Cymbastela hooperi</i>
;
_journal_issue 10
_journal_name_full 'Acta Crystallographica Section C'
_journal_page_first 2601
_journal_page_last 2607
_journal_paper_doi 10.1107/S010827019600515X
_journal_volume 52
_journal_year 1996
_chemical_formula_moiety 'C21 H31 N'
_chemical_formula_sum 'C21 H31 N'
_chemical_formula_weight 297.48
_chemical_melting_point 398.0(7)
_chemical_name_common
; (1S*,3S*,4R*,7S*,8S*,11R*,12R*,13S*,20S*)-7-
isocyanoisocycloamphilect-14-ene
;
_chemical_name_systematic ?
_space_group_IT_number 19
_symmetry_cell_setting orthorhombic
_symmetry_space_group_name_Hall 'P 2ac 2ab'
_symmetry_space_group_name_H-M 'P 21 21 21'
_atom_type_scat_source
;
International Tables for Crystallography (1992, Vol. C, Tables 4.2.6.8 and
6.1.1.4)
;
_cell_angle_alpha 90
_cell_angle_beta 90
_cell_angle_gamma 90
_cell_formula_units_Z 4
_cell_length_a 14.319(2)
_cell_length_b 17.591(4)
_cell_length_c 7.145(2)
_cell_measurement_reflns_used 25
_cell_measurement_temperature 173(1)
_cell_measurement_theta_max 20.0
_cell_measurement_theta_min 17.5
_cell_volume 1799.7(7)
_computing_cell_refinement 'MSC/AFC Diffractometer Control Software'
_computing_data_collection
;MSC/AFC Diffractometer Control Software (Molecular Structure Corporation,
 1991)
;
_computing_data_reduction 'TEXSAN PROCESS (Molecular Structure Corporation, 1989)'
_computing_molecular_graphics 'ORTEPII (Johnson, 1976)'
_computing_publication_material 'TEXSAN FINISH'
_computing_structure_refinement 'TEXSAN LS'
_computing_structure_solution 'SHELXS86 direct methods (Sheldrick, 1990)'
_diffrn_ambient_temperature 173.0(10)
_diffrn_measurement_device 'Rigaku AFC-5R'
_diffrn_measurement_method \w/2\q
_diffrn_radiation_monochromator graphite
_diffrn_radiation_source 'Rigaku rotating anode generator'
_diffrn_radiation_type MoK\a
_diffrn_radiation_wavelength 0.71069
_diffrn_reflns_av_R_equivalents 0.026
_diffrn_reflns_limit_h_max 20
_diffrn_reflns_limit_h_min 0
_diffrn_reflns_limit_k_max 24
_diffrn_reflns_limit_k_min -1
_diffrn_reflns_limit_l_max 10
_diffrn_reflns_limit_l_min -1
_diffrn_reflns_number 3607
_diffrn_reflns_theta_max 30
_diffrn_reflns_theta_min 2.5
_diffrn_standards_decay_% 'not significant'
_diffrn_standards_interval_count 150
_diffrn_standards_number 3
_exptl_absorpt_coefficient_mu 0.0623
_exptl_absorpt_correction_type none
_exptl_crystal_colour colourless
_exptl_crystal_density_diffrn 1.098
_exptl_crystal_density_meas ?
_exptl_crystal_density_method 'not measured'
_exptl_crystal_description prism
_exptl_crystal_F_000 656
_exptl_crystal_size_max 0.40
_exptl_crystal_size_mid 0.40
_exptl_crystal_size_min 0.33
_refine_diff_density_max 0.26
_refine_diff_density_min -0.21
_refine_ls_extinction_method none
_refine_ls_goodness_of_fit_obs 2.091
_refine_ls_hydrogen_treatment refU
_refine_ls_matrix_type full
_refine_ls_number_constraints 0
_refine_ls_number_parameters 230
_refine_ls_number_reflns 2219
_refine_ls_number_restraints 0
_refine_ls_R_factor_all 0.1233
_refine_ls_R_factor_obs 0.0564
_refine_ls_shift/esd_max 0.0002
_refine_ls_structure_factor_coef F
_refine_ls_weighting_details 'w = 1/[\s^2^(F~o~) + (0.005F~o~)^2^]'
_refine_ls_weighting_scheme calc
_refine_ls_wR_factor_all 0.0469
_refine_ls_wR_factor_obs 0.0431
_reflns_number_observed 2219
_reflns_number_total 3468
_reflns_observed_criterion I>2\s(I)
_cod_data_source_file ab1372.cif
_cod_data_source_block II
_cod_depositor_comments
;
The following automatic conversions were performed:

'_chemical_melting_point' value '397.3-398.6' was changed to
'398.0(7)' - the average value was taken and precision was estimated.

Automatic conversion script
Id: cif_fix_values 1715 2011-07-08 13:25:40Z adriana 

The following automatic conversions were performed:

'_exptl_crystal_density_meas' value 'not measured' was changed to '?'
- the value is perceived as not measured.

Automatic conversion script
Id: cif_fix_values 3008 2015-01-20 13:52:24Z robertas 

The following automatic conversions were performed:

'_refine_ls_weighting_scheme' value 'w = 1/[\s^2^(F~o~) +
(0.005F~o~)^2^]' was changed to 'calc'. New tag
'_refine_ls_weighting_details' was created. The value of the new tag
was set to 'w = 1/[\s^2^(F~o~) + (0.005F~o~)^2^]'.

Automatic conversion script
Id: cif_fix_values 3143 2015-03-26 13:38:13Z robertas 
;
_cod_original_cell_volume 1799.8(6)
_cod_database_code 2005452

loop_
_symmetry_equiv_pos_as_xyz
x,y,z
1/2-x,-y,1/2+z
-x,1/2+y,1/2-z
1/2+x,1/2-y,-z

loop_
_atom_site_aniso_label
_atom_site_aniso_U_11
_atom_site_aniso_U_22
_atom_site_aniso_U_33
_atom_site_aniso_U_12
_atom_site_aniso_U_13
_atom_site_aniso_U_23
_atom_site_aniso_type_symbol
N 0.0290(10) 0.049(2) 0.034(2) 0.0020(10) 0.0060(10) -0.012(2) N
C(1) 0.032(2) 0.037(2) 0.028(2) -0.004(2) 0.004(2) -0.004(2) C
C(2) 0.038(2) 0.044(2) 0.031(2) -0.010(2) 0.005(2) 0.005(2) C
C(3) 0.037(2) 0.035(2) 0.041(2) -0.003(2) -0.004(2) 0.010(2) C
C(4) 0.037(2) 0.026(2) 0.035(2) -0.003(2) 0.000(2) 0.000(2) C
C(5) 0.044(2) 0.029(2) 0.057(3) 0.004(2) -0.002(2) -0.002(2) C
C(6) 0.036(2) 0.039(2) 0.050(2) 0.006(2) 0.004(2) -0.012(2) C
C(7) 0.030(2) 0.040(2) 0.028(2) 0.003(2) 0.006(2) -0.009(2) C
C(8) 0.0250(10) 0.032(2) 0.024(2) -0.0020(10) 0.002(2) -0.004(2) C
C(9) 0.034(2) 0.044(2) 0.030(2) 0.002(2) 0.011(2) 0.005(2) C
C(10) 0.040(2) 0.034(2) 0.036(2) 0.008(2) 0.004(2) 0.007(2) C
C(11) 0.028(2) 0.030(2) 0.028(2) 0.0000(10) 0.000(2) -0.004(2) C
C(12) 0.027(2) 0.026(2) 0.026(2) -0.0030(10) 0.0030(10) -0.004(2) C
C(13) 0.028(2) 0.026(2) 0.025(2) -0.0020(10) 0.0010(10) -0.004(2) C
C(14) 0.038(2) 0.059(3) 0.037(2) -0.002(2) 0.017(2) -0.008(2) C
C(15) 0.025(2) 0.042(2) 0.037(2) -0.001(2) 0.002(2) -0.016(2) C
C(16) 0.033(2) 0.057(3) 0.052(3) 0.014(2) -0.004(2) -0.011(2) C
C(17) 0.055(3) 0.071(3) 0.064(3) 0.018(2) 0.012(3) -0.016(3) C
C(18) 0.068(3) 0.046(3) 0.079(4) -0.002(2) 0.011(3) 0.031(3) C
C(19) 0.031(2) 0.049(2) 0.034(2) 0.001(2) 0.002(2) -0.005(2) C
C(20) 0.031(2) 0.031(2) 0.042(2) 0.0040(10) -0.003(2) -0.009(2) C
C(21) 0.041(2) 0.063(3) 0.053(3) -0.002(2) 0.011(2) -0.017(2) C

loop_
_atom_site_label
_atom_site_occupancy
_atom_site_fract_x
_atom_site_fract_y
_atom_site_fract_z
_atom_site_U_iso_or_equiv
_atom_site_thermal_displace_type
_atom_site_calc_flag
_atom_site_calc_attached_atom
_atom_site_type_symbol
N 1 0.6518(2) 0.1726(2) 1.1542(4) 0.037(1) Uani d ? N
C(1) 1 0.9375(2) 0.1292(2) 0.4982(5) 0.032(1) Uani d ? C
C(2) 1 0.9401(2) 0.2121(2) 0.4373(5) 0.038(1) Uani d ? C
C(3) 1 0.8479(2) 0.2532(2) 0.4756(5) 0.038(1) Uani d ? C
C(4) 1 0.8158(2) 0.2434(2) 0.6801(5) 0.033(1) Uani d ? C
C(5) 1 0.7202(2) 0.2798(2) 0.7166(6) 0.043(1) Uani d ? C
C(6) 1 0.6832(2) 0.2648(2) 0.9130(5) 0.042(1) Uani d ? C
C(7) 1 0.6791(2) 0.1799(2) 0.9577(5) 0.033(1) Uani d ? C
C(8) 1 0.7784(2) 0.1456(2) 0.9358(5) 0.027(1) Uani d ? C
C(9) 1 0.7847(2) 0.0623(2) 0.9911(5) 0.036(1) Uani d ? C
C(10) 1 0.8855(2) 0.0337(2) 0.9751(5) 0.037(1) Uani d ? C
C(11) 1 0.9216(2) 0.0420(2) 0.7756(5) 0.0287(9) Uani d ? C
C(12) 1 0.9127(2) 0.1236(2) 0.7069(4) 0.0264(9) Uani d ? C
C(13) 1 0.8152(2) 0.1584(2) 0.7359(5) 0.0263(9) Uani d ? C
C(14) 1 1.0239(2) 0.0842(2) 0.4531(5) 0.045(1) Uani d ? C
C(15) 1 1.0608(2) 0.0309(2) 0.5603(5) 0.035(1) Uani d ? C
C(16) 1 1.0899(2) 0.0396(2) 0.9037(6) 0.048(1) Uani d ? C
C(17) 1 1.1441(3) -0.0140(3) 0.4957(7) 0.064(2) Uani d ? C
C(18) 1 0.8559(3) 0.3373(2) 0.4190(7) 0.065(2) Uani d ? C
C(19) 1 0.6028(2) 0.1396(2) 0.8447(5) 0.038(1) Uani d ? C
C(20) 1 1.0224(2) 0.0125(2) 0.7501(6) 0.035(1) Uani d ? C
C(21) 1 0.6277(3) 0.1656(2) 1.3069(6) 0.052(1) Uani d ? C
H(1) 1 0.888 0.106 0.432 0.037(9) Uiso calc C(1) H
H(3) 1 0.802 0.231 0.398 0.014(7) Uiso calc C(3) H
H(4) 1 0.860 0.268 0.758 0.018(7) Uiso calc C(4) H
H(8) 1 0.818 0.173 1.018 0.014(7) Uiso calc C(8) H
H(11) 1 0.883 0.012 0.698 0.021(8) Uiso calc C(11) H
H(12) 1 0.956 0.154 0.774 0.014(7) Uiso calc C(12) H
H(13) 1 0.774 0.133 0.653 0.010(7) Uiso calc C(13) H
H(14) 1 1.055 0.095 0.338 0.04(1) Uiso calc C(14) H
H(20) 1 1.020 -0.041 0.759 0.035(9) Uiso calc C(20) H
H(21) 1 0.953 0.214 0.307 0.035(9) Uiso calc C(2) H
H(22) 1 0.989 0.237 0.504 0.033(9) Uiso calc C(2) H
H(51) 1 0.677 0.260 0.629 0.03(1) Uiso calc C(5) H
H(52) 1 0.726 0.333 0.700 0.04(1) Uiso calc C(5) H
H(61) 1 0.622 0.285 0.923 0.05(1) Uiso calc C(6) H
H(62) 1 0.723 0.289 1.001 0.05(1) Uiso calc C(6) H
H(91) 1 0.746 0.033 0.911 0.012(7) Uiso calc C(9) H
H(92) 1 0.764 0.057 1.117 0.022(8) Uiso calc C(9) H
H(101) 1 0.924 0.062 1.057 0.027(9) Uiso calc C(10) H
H(102) 1 0.888 -0.018 1.010 0.035(9) Uiso calc C(10) H
H(161) 1 1.071 0.019 1.021 0.05(1) Uiso calc C(16) H
H(162) 1 1.151 0.023 0.875 0.05(1) Uiso calc C(16) H
H(163) 1 1.089 0.093 0.910 0.04(1) Uiso calc C(16) H
H(171) 1 1.129 -0.067 0.495 0.08(1) Uiso calc C(17) H
H(172) 1 1.195 -0.005 0.579 0.12(2) Uiso calc C(17) H
H(173) 1 1.161 0.002 0.373 0.06(1) Uiso calc C(17) H
H(181) 1 0.900 0.362 0.497 0.08(2) Uiso calc C(18) H
H(182) 1 0.876 0.341 0.292 0.08(1) Uiso calc C(18) H
H(183) 1 0.797 0.361 0.432 0.10(2) Uiso calc C(18) H
H(191) 1 0.600 0.088 0.881 0.026(9) Uiso calc C(19) H
H(192) 1 0.617 0.143 0.715 0.04(1) Uiso calc C(19) H
H(193) 1 0.544 0.163 0.868 0.05(1) Uiso calc C(19) H

loop_
_atom_type_symbol
_atom_type_description
_atom_type_scat_dispersion_real
_atom_type_scat_dispersion_imag
C C 0.0033 0.0016
H H 0.0000 0.0000
N N 0.0061 0.0033

loop_
_geom_angle_atom_site_label_1
_geom_angle_atom_site_label_2
_geom_angle_atom_site_label_3
_geom_angle
_geom_angle_publ_flag
C(7) N C(21) 177.7(4) yes
C(2) C(1) C(12) 110.1(3) ?
C(2) C(1) C(14) 115.0(3) ?
C(12) C(1) C(14) 111.4(3) ?
C(1) C(2) C(3) 112.4(3) ?
C(2) C(3) C(4) 112.0(3) ?
C(2) C(3) C(18) 110.1(3) ?
C(4) C(3) C(18) 112.3(3) ?
C(3) C(4) C(5) 112.4(3) ?
C(3) C(4) C(13) 110.8(3) ?
C(5) C(4) C(13) 110.8(3) ?
C(4) C(5) C(6) 113.3(3) ?
C(5) C(6) C(7) 112.0(3) ?
N C(7) C(6) 107.2(3) ?
N C(7) C(8) 107.9(3) ?
N C(7) C(19) 105.9(3) ?
C(6) C(7) C(8) 108.9(3) ?
C(6) C(7) C(19) 111.7(3) ?
C(8) C(7) C(19) 114.8(3) ?
C(7) C(8) C(9) 113.8(3) ?
C(7) C(8) C(13) 110.5(3) ?
C(9) C(8) C(13) 111.2(3) ?
C(8) C(9) C(10) 110.7(3) ?
C(9) C(10) C(11) 110.9(3) ?
C(10) C(11) C(12) 111.3(3) ?
C(10) C(11) C(20) 113.3(3) ?
C(12) C(11) C(20) 110.9(3) ?
C(1) C(12) C(11) 110.7(3) ?
C(1) C(12) C(13) 108.4(3) ?
C(11) C(12) C(13) 114.0(2) ?
C(4) C(13) C(8) 112.5(3) ?
C(4) C(13) C(12) 110.2(2) ?
C(8) C(13) C(12) 112.2(3) ?
C(1) C(14) C(15) 125.3(3) yes
C(14) C(15) C(17) 120.8(4) yes
C(14) C(15) C(20) 122.0(3) yes
C(17) C(15) C(20) 117.1(3) yes
C(11) C(20) C(15) 112.2(3) ?
C(11) C(20) C(16) 113.6(3) ?
C(15) C(20) C(16) 110.4(3) ?
C(2) C(1) H(1) 106.6 ?
C(12) C(1) H(1) 106.6 ?
C(14) C(1) H(1) 106.6 ?
C(1) C(2) H(21) 108.7 ?
C(1) C(2) H(22) 108.7 ?
C(3) C(2) H(21) 108.7 ?
C(3) C(2) H(22) 108.7 ?
H(21) C(2) H(22) 109.5 ?
C(2) C(3) H(3) 107.4 ?
C(4) C(3) H(3) 107.4 ?
C(18) C(3) H(3) 107.4 ?
C(3) C(4) H(4) 107.6 ?
C(5) C(4) H(4) 107.6 ?
C(13) C(4) H(4) 107.6 ?
C(4) C(5) H(51) 108.5 ?
C(4) C(5) H(52) 108.5 ?
C(6) C(5) H(51) 108.5 ?
C(6) C(5) H(52) 108.5 ?
H(51) C(5) H(52) 109.5 ?
C(5) C(6) H(61) 108.8 ?
C(5) C(6) H(62) 108.8 ?
C(7) C(6) H(61) 108.8 ?
C(7) C(6) H(62) 108.8 ?
H(61) C(6) H(62) 109.5 ?
C(7) C(8) H(8) 107.0 ?
C(9) C(8) H(8) 107.0 ?
C(13) C(8) H(8) 107.0 ?
C(8) C(9) H(91) 109.2 ?
C(8) C(9) H(92) 109.2 ?
C(10) C(9) H(91) 109.2 ?
C(10) C(9) H(92) 109.2 ?
H(91) C(9) H(92) 109.5 ?
C(9) C(10) H(101) 109.1 ?
C(9) C(10) H(102) 109.1 ?
C(11) C(10) H(101) 109.1 ?
C(11) C(10) H(102) 109.1 ?
H(101) C(10) H(102) 109.5 ?
C(10) C(11) H(11) 107.0 ?
C(12) C(11) H(11) 107.0 ?
C(20) C(11) H(11) 107.0 ?
C(1) C(12) H(12) 107.8 ?
C(11) C(12) H(12) 107.8 ?
C(13) C(12) H(12) 107.8 ?
C(4) C(13) H(13) 107.2 ?
C(8) C(13) H(13) 107.2 ?
C(12) C(13) H(13) 107.2 ?
C(1) C(14) H(14) 117.3 ?
C(15) C(14) H(14) 117.3 ?
C(20) C(16) H(161) 109.5 ?
C(20) C(16) H(162) 109.5 ?
C(20) C(16) H(163) 109.5 ?
H(161) C(16) H(162) 109.5 ?
H(161) C(16) H(163) 109.5 ?
H(162) C(16) H(163) 109.5 ?
C(15) C(17) H(171) 109.5 ?
C(15) C(17) H(172) 109.5 ?
C(15) C(17) H(173) 109.5 ?
H(171) C(17) H(172) 109.5 ?
H(171) C(17) H(173) 109.5 ?
H(172) C(17) H(173) 109.5 ?
C(3) C(18) H(181) 109.5 ?
C(3) C(18) H(182) 109.5 ?
C(3) C(18) H(183) 109.5 ?
H(181) C(18) H(182) 109.5 ?
H(181) C(18) H(183) 109.5 ?
H(182) C(18) H(183) 109.5 ?
C(7) C(19) H(191) 109.5 ?
C(7) C(19) H(192) 109.5 ?
C(7) C(19) H(193) 109.5 ?
H(191) C(19) H(192) 109.5 ?
H(191) C(19) H(193) 109.5 ?
H(192) C(19) H(193) 109.5 ?
C(11) C(20) H(20) 106.8 ?
C(15) C(20) H(20) 106.8 ?
C(16) C(20) H(20) 106.8 ?

loop_
_geom_bond_atom_site_label_1
_geom_bond_atom_site_label_2
_geom_bond_distance
_geom_bond_publ_flag
N C(7) 1.464(4) yes
N C(21) 1.151(4) yes
C(1) C(2) 1.524(4) ?
C(1) C(12) 1.536(4) ?
C(1) C(14) 1.503(4) yes
C(2) C(3) 1.530(4) ?
C(3) C(4) 1.541(5) ?
C(3) C(18) 1.537(5) ?
C(4) C(5) 1.533(4) ?
C(4) C(13) 1.547(4) yes
C(5) C(6) 1.524(5) ?
C(6) C(7) 1.529(4) ?
C(7) C(8) 1.552(4) yes
C(7) C(19) 1.532(4) ?
C(8) C(9) 1.519(4) ?
C(8) C(13) 1.539(4) yes
C(9) C(10) 1.533(4) ?
C(10) C(11) 1.523(5) ?
C(11) C(12) 1.524(4) ?
C(11) C(20) 1.544(4) ?
C(12) C(13) 1.539(4) yes
C(14) C(15) 1.321(5) yes
C(15) C(17) 1.502(4) yes
C(15) C(20) 1.499(5) yes
C(16) C(20) 1.538(5) ?
C(1) H(1) 0.950 ?
C(2) H(21) 0.950 ?
C(2) H(22) 0.950 ?
C(3) H(3) 0.950 ?
C(4) H(4) 0.950 ?
C(5) H(51) 0.950 ?
C(5) H(52) 0.950 ?
C(6) H(61) 0.950 ?
C(6) H(62) 0.950 ?
C(8) H(8) 0.950 ?
C(9) H(91) 0.950 ?
C(9) H(92) 0.950 ?
C(10) H(101) 0.950 ?
C(10) H(102) 0.950 ?
C(11) H(11) 0.950 ?
C(12) H(12) 0.950 ?
C(13) H(13) 0.950 ?
C(14) H(14) 0.950 ?
C(16) H(161) 0.950 ?
C(16) H(162) 0.950 ?
C(16) H(163) 0.950 ?
C(17) H(171) 0.950 ?
C(17) H(172) 0.950 ?
C(17) H(173) 0.950 ?
C(18) H(181) 0.950 ?
C(18) H(182) 0.950 ?
C(18) H(183) 0.950 ?
C(19) H(191) 0.950 ?
C(19) H(192) 0.950 ?
C(19) H(193) 0.950 ?
C(20) H(20) 0.950 ?

loop_
_geom_contact_atom_site_label_1
_geom_contact_atom_site_label_2
_geom_contact_distance
_geom_contact_site_symmetry_2
_geom_contact_publ_flag
C(17) H(162) 3.06 2_754 no
C(21) H(3) 2.82 1_556 no
H(11) H(92) 2.49 2_654 no
H(61) H(163) 2.49 4_457 no

loop_
_geom_torsion_atom_site_label_1
_geom_torsion_atom_site_label_2
_geom_torsion_atom_site_label_3
_geom_torsion_atom_site_label_4
_geom_torsion
N C(7) C(6) C(5) 174.4(3)
N C(7) C(8) C(9) 59.5(4)
N C(7) C(8) C(13) -174.5(3)
C(1) C(2) C(3) C(4) 52.0(4)
C(1) C(2) C(3) C(18) 177.7(3)
C(1) C(12) C(11) C(10) -172.8(3)
C(1) C(12) C(11) C(20) 60.1(3)
C(1) C(12) C(13) C(4) -61.8(3)
C(1) C(12) C(13) C(8) 172.1(3)
C(1) C(14) C(15) C(17) 176.0(3)
C(1) C(14) C(15) C(20) -4.1(5)
C(2) C(1) C(12) C(11) -173.0(3)
C(2) C(1) C(12) C(13) 61.2(3)
C(2) C(1) C(14) C(15) 143.2(4)
C(2) C(3) C(4) C(5) -176.1(3)
C(2) C(3) C(4) C(13) -51.6(4)
C(3) C(2) C(1) C(12) -56.9(4)
C(3) C(2) C(1) C(14) 176.3(3)
C(3) C(4) C(5) C(6) 175.0(3)
C(3) C(4) C(13) C(8) -176.9(2)
C(3) C(4) C(13) C(12) 57.1(4)
C(4) C(5) C(6) C(7) -55.2(4)
C(4) C(13) C(8) C(7) 56.4(3)
C(4) C(13) C(8) C(9) -176.2(3)
C(4) C(13) C(12) C(11) 174.5(3)
C(5) C(4) C(3) C(18) 59.5(4)
C(5) C(4) C(13) C(8) -51.5(4)
C(5) C(4) C(13) C(12) -177.5(3)
C(5) C(6) C(7) C(8) 57.9(4)
C(5) C(6) C(7) C(19) -70.0(4)
C(6) C(5) C(4) C(13) 50.5(4)
C(6) C(7) N C(21) 120(11)
C(6) C(7) C(8) C(9) 175.6(3)
C(6) C(7) C(8) C(13) -58.5(3)
C(7) C(8) C(9) C(10) -177.2(3)
C(7) C(8) C(13) C(12) -178.7(2)
C(8) C(7) N C(21) -122(10)
C(8) C(9) C(10) C(11) -59.7(4)
C(8) C(13) C(12) C(11) 48.3(3)
C(9) C(8) C(7) C(19) -58.3(4)
C(9) C(8) C(13) C(12) -51.3(3)
C(9) C(10) C(11) C(12) 55.4(3)
C(9) C(10) C(11) C(20) -178.9(3)
C(10) C(9) C(8) C(13) 57.3(4)
C(10) C(11) C(12) C(13) -50.3(3)
C(10) C(11) C(20) C(15) -172.2(3)
C(10) C(11) C(20) C(16) -46.2(4)
C(11) C(12) C(1) C(14) -44.2(4)
C(11) C(20) C(15) C(14) 18.6(5)
C(11) C(20) C(15) C(17) -161.6(3)
C(12) C(1) C(14) C(15) 17.0(5)
C(12) C(11) C(20) C(15) -46.2(4)
C(12) C(11) C(20) C(16) 79.8(4)
C(13) C(4) C(3) C(18) -176.1(3)
C(13) C(8) C(7) C(19) 67.6(4)
C(13) C(12) C(1) C(14) -170.0(3)
C(13) C(12) C(11) C(20) -177.3(3)
C(14) C(15) C(20) C(16) -109.1(4)
C(16) C(20) C(15) C(17) 70.7(4)
C(19) C(7) N C(21) 1(11)

loop_
_cod_related_entry_id
_cod_related_entry_database
_cod_related_entry_code
1 ChemSpider 8789335
